data_7053834
loop_
_publ_author_name
'Safin, Damir A.'
'Babashkina, Maria G.'
'Klein, Axel'
'Sokolov, Felix D.'
'Baranov, Sergey V.'
'Pape, Tania'
'Hahn, F. Ekkehardt'
'Krivolapov, Dmitriy B.'

_publ_section_title
;
 The influence of an intramolecular hydrogen bond on the
 1,3-N,S-coordination of crown ether-containing N-phosphorylthiourea with
 NiII
;
_journal_issue 12
_journal_name_full 'New Journal of Chemistry'
_journal_page_first 2443
_journal_paper_doi 10.1039/b9nj00252a
_journal_volume 33
_journal_year 2009
_chemical_formula_moiety 'C21 H35 N2 O8 P S'
_chemical_formula_sum 'C21 H35 N2 O8 P S'
_chemical_formula_weight 506.54
_chemical_name_common N-diisopropoxyphosphinyl-N'-(benzo-15-crown-5)-4'-yl-thiourea
_chemical_name_systematic 'N-diisopropoxyphosphinyl-N'-(benzo-15-crown-5)-4'-yl-thiourea '
_space_group_IT_number 9
_symmetry_cell_setting monoclinic
_symmetry_Int_Tables_number 9
_symmetry_space_group_name_Hall 'C -2yc'
_symmetry_space_group_name_H-M 'C 1 c 1'
_atom_sites_solution_hydrogens geom
_atom_sites_solution_primary direct
_atom_sites_solution_secondary difmap
_audit_creation_method SHELXL-97
_cell_angle_alpha 90.00
_cell_angle_beta 106.486(7)
_cell_angle_gamma 90.00
_cell_formula_units_Z 4
_cell_length_a 31.721(19)
_cell_length_b 8.715(5)
_cell_length_c 9.919(6)
_cell_measurement_reflns_used 2747
_cell_measurement_temperature 296(2)
_cell_measurement_theta_max 24.21
_cell_measurement_theta_min 2.68
_cell_volume 2629(3)
_computing_cell_refinement 'Bruker SMART'
_computing_data_collection 'Bruker SMART'
_computing_data_reduction 'Bruker SAINT'
_computing_molecular_graphics 'Bruker SHELXTL'
_computing_publication_material 'Bruker SHELXTL'
_computing_structure_refinement 'SHELXL-97 (Sheldrick, 1997)'
_computing_structure_solution 'SHELXS-97 (Sheldrick, 1990)'
_diffrn_ambient_temperature 296(2)
_diffrn_measured_fraction_theta_full 0.972
_diffrn_measured_fraction_theta_max 0.972
_diffrn_measurement_device_type 'CCD area detector'
_diffrn_measurement_method 'phi and omega scans'
_diffrn_radiation_monochromator graphite
_diffrn_radiation_probe x-ray
_diffrn_radiation_type MoK\a
_diffrn_radiation_wavelength 0.71073
_diffrn_reflns_av_R_equivalents 0.0232
_diffrn_reflns_av_sigmaI/netI 0.0374
_diffrn_reflns_limit_h_max 38
_diffrn_reflns_limit_h_min -38
_diffrn_reflns_limit_k_max 9
_diffrn_reflns_limit_k_min -10
_diffrn_reflns_limit_l_max 12
_diffrn_reflns_limit_l_min -12
_diffrn_reflns_number 7658
_diffrn_reflns_theta_full 25.99
_diffrn_reflns_theta_max 25.99
_diffrn_reflns_theta_min 2.43
_diffrn_source 'fine-focus sealed tube'
_diffrn_source_type SmartApex2
_exptl_absorpt_coefficient_mu 0.229
_exptl_absorpt_correction_T_max 0.9557
_exptl_absorpt_correction_T_min 0.9557
_exptl_absorpt_correction_type multi-scan
_exptl_absorpt_process_details sadabs
_exptl_crystal_colour colorless
_exptl_crystal_density_diffrn 1.280
_exptl_crystal_density_method 'not measured'
_exptl_crystal_description prism
_exptl_crystal_F_000 1080
_exptl_crystal_size_max 0.20
_exptl_crystal_size_mid 0.20
_exptl_crystal_size_min 0.20
_refine_diff_density_max 0.351
_refine_diff_density_min -0.191
_refine_diff_density_rms 0.048
_refine_ls_abs_structure_details 'Flack H D (1983), Acta Cryst. A39, 876-881'
_refine_ls_abs_structure_Flack 0.23(12)
_refine_ls_extinction_method none
_refine_ls_goodness_of_fit_ref 1.228
_refine_ls_hydrogen_treatment constr
_refine_ls_matrix_type full
_refine_ls_number_parameters 296
_refine_ls_number_reflns 4826
_refine_ls_number_restraints 19
_refine_ls_restrained_S_all 1.231
_refine_ls_R_factor_all 0.0881
_refine_ls_R_factor_gt 0.0667
_refine_ls_shift/su_max 0.000
_refine_ls_shift/su_mean 0.000
_refine_ls_structure_factor_coef Fsqd
_refine_ls_weighting_details 'calc w=1/[\s^2^(Fo^2^)+(0.1000P)^2^+0.1000P] where P=(Fo^2^+2Fc^2^)/3'
_refine_ls_weighting_scheme calc
_refine_ls_wR_factor_gt 0.1737
_refine_ls_wR_factor_ref 0.1885
_reflns_number_gt 3430
_reflns_number_total 4826
_reflns_threshold_expression >2sigma(I)
_cod_data_source_file b9nj00252asup1.cif
_cod_data_source_block s7
_cod_original_sg_symbol_H-M 'C c'
_cod_database_code 7053834

loop_
_symmetry_equiv_pos_as_xyz
'x, y, z'
'x, -y, z+1/2'
'x+1/2, y+1/2, z'
'x+1/2, -y+1/2, z+1/2'

loop_
_atom_site_label
_atom_site_type_symbol
_atom_site_fract_x
_atom_site_fract_y
_atom_site_fract_z
_atom_site_U_iso_or_equiv
_atom_site_adp_type
_atom_site_occupancy
_atom_site_symmetry_multiplicity
_atom_site_calc_flag
_atom_site_refinement_flags
_atom_site_disorder_assembly
_atom_site_disorder_group
C1 C 0.77065(15) 0.3360(5) 0.4143(4) 0.0663(10) Uani 1 1 d . . .
C2 C 0.72479(16) 0.2375(5) 0.5629(5) 0.0695(11) Uani 1 1 d . . .
C3 C 0.70891(16) 0.3007(5) 0.6658(5) 0.0721(11) Uani 1 1 d . . .
H3 H 0.7214 0.3903 0.7105 0.087 Uiso 1 1 calc R . .
C4 C 0.67484(16) 0.2333(5) 0.7036(5) 0.0737(11) Uani 1 1 d . . .
C6 C 0.6631(2) 0.4432(8) 0.8449(8) 0.117(2) Uani 1 1 d . . .
H6A H 0.6634 0.5078 0.7655 0.140 Uiso 1 1 calc R . .
H6B H 0.6915 0.4519 0.9146 0.140 Uiso 1 1 calc R . .
C7 C 0.6289(3) 0.4931(11) 0.9044(10) 0.137(3) Uani 1 1 d . A .
H7A H 0.6285 0.4245 0.9810 0.164 Uiso 1 1 calc R . .
H7B H 0.6365 0.5945 0.9442 0.164 Uiso 1 1 calc R . .
C10 C 0.5187(5) 0.448(2) 0.8271(19) 0.212(6) Uani 1 1 d D . .
H101 H 0.5000 0.4842 0.8826 0.254 Uiso 0.600(9) 1 calc PR A 1
H102 H 0.5079 0.4987 0.7367 0.254 Uiso 0.600(9) 1 calc PR A 1
H103 H 0.4974 0.5293 0.8216 0.254 Uiso 0.400(9) 1 d PR A 2
H104 H 0.5143 0.3780 0.8977 0.254 Uiso 0.400(9) 1 d PR A 2
C9 C 0.5547(5) 0.5132(17) 0.882(2) 0.224(8) Uani 1 1 d . A .
H9A H 0.5659 0.4747 0.9773 0.269 Uiso 1 1 calc R . .
H9B H 0.5489 0.6217 0.8888 0.269 Uiso 1 1 calc R . .
O11 O 0.5072(6) 0.3116(18) 0.8011(17) 0.177(4) Uani 0.600(9) 1 d PD A 1
C13 C 0.5364(5) 0.131(2) 0.693(2) 0.194(5) Uani 0.600(9) 1 d PD A 1
H13A H 0.5596 0.1909 0.6726 0.233 Uiso 0.600(9) 1 calc PR A 1
H13B H 0.5472 0.0954 0.7893 0.233 Uiso 0.600(9) 1 calc PR A 1
C12 C 0.4963(5) 0.237(3) 0.681(2) 0.194(5) Uani 0.600(9) 1 d PD A 1
H124 H 0.4921 0.3073 0.6023 0.233 Uiso 0.600(9) 1 calc PR A 1
H123 H 0.4697 0.1781 0.6700 0.233 Uiso 0.600(9) 1 calc PR A 1
O11A O 0.5073(7) 0.384(3) 0.703(2) 0.177(4) Uani 0.400(9) 1 d PD A 2
C12A C 0.5269(10) 0.251(3) 0.703(4) 0.194(5) Uani 0.400(9) 1 d PD A 2
H121 H 0.5492 0.2466 0.7925 0.233 Uiso 0.400(9) 1 calc PR A 2
H122 H 0.5426 0.2614 0.6323 0.233 Uiso 0.400(9) 1 calc PR A 2
C13A C 0.5065(9) 0.088(3) 0.680(4) 0.194(5) Uani 0.400(9) 1 d PD A 2
H13C H 0.5090 0.0394 0.7702 0.233 Uiso 0.400(9) 1 calc PR A 2
H13D H 0.4756 0.0937 0.6283 0.233 Uiso 0.400(9) 1 calc PR A 2
C15 C 0.5590(4) -0.1030(12) 0.6628(16) 0.188(5) Uani 1 1 d . A .
H15A H 0.5458 -0.2024 0.6338 0.226 Uiso 1 1 calc R . .
H15B H 0.5673 -0.0991 0.7647 0.226 Uiso 1 1 calc R . .
C16 C 0.5993(3) -0.0866(9) 0.6145(10) 0.139(3) Uani 1 1 d . . .
H16A H 0.6173 -0.1781 0.6379 0.167 Uiso 1 1 calc R . .
H16B H 0.5912 -0.0725 0.5134 0.167 Uiso 1 1 calc R . .
C18 C 0.65661(17) 0.0992(6) 0.6366(6) 0.0805(13) Uani 1 1 d . . .
C19 C 0.6727(2) 0.0363(6) 0.5350(7) 0.0942(16) Uani 1 1 d . . .
H19 H 0.6605 -0.0539 0.4906 0.113 Uiso 1 1 calc R . .
C20 C 0.7070(2) 0.1056(6) 0.4976(6) 0.0930(15) Uani 1 1 d . . .
H20 H 0.7178 0.0624 0.4283 0.112 Uiso 1 1 calc R . .
C21 C 0.9030(3) 0.2896(9) 0.5992(9) 0.1236(16) Uani 1 1 d . . .
H21 H 0.8764 0.2267 0.5825 0.148 Uiso 1 1 calc R . .
C22 C 0.9305(4) 0.2313(15) 0.5050(14) 0.188(5) Uani 1 1 d . . .
H22A H 0.9134 0.2367 0.4083 0.282 Uiso 1 1 calc R . .
H22B H 0.9391 0.1268 0.5288 0.282 Uiso 1 1 calc R . .
H22C H 0.9563 0.2937 0.5189 0.282 Uiso 1 1 calc R . .
C23 C 0.9273(3) 0.2852(15) 0.7551(10) 0.177(5) Uani 1 1 d . . .
H23A H 0.9083 0.3215 0.8083 0.266 Uiso 1 1 calc R . .
H23B H 0.9529 0.3496 0.7732 0.266 Uiso 1 1 calc R . .
H23C H 0.9362 0.1817 0.7824 0.266 Uiso 1 1 calc R . .
C24 C 0.8259(3) 0.7960(8) 0.5223(10) 0.1236(16) Uani 1 1 d . . .
H24 H 0.7974 0.7495 0.5183 0.148 Uiso 1 1 calc R . .
C25 C 0.8179(5) 0.8835(14) 0.3834(14) 0.218(7) Uani 1 1 d . . .
H25A H 0.8128 0.8118 0.3071 0.327 Uiso 1 1 calc R . .
H25B H 0.8431 0.9451 0.3857 0.327 Uiso 1 1 calc R . .
H25C H 0.7926 0.9485 0.3704 0.327 Uiso 1 1 calc R . .
C26 C 0.8341(6) 0.8850(15) 0.6284(15) 0.228(7) Uani 1 1 d . . .
H26A H 0.8372 0.8256 0.7122 0.343 Uiso 1 1 calc R . .
H26B H 0.8103 0.9567 0.6175 0.343 Uiso 1 1 calc R . .
H26C H 0.8609 0.9399 0.6356 0.343 Uiso 1 1 calc R . .
N1 N 0.80779(14) 0.4233(5) 0.4219(4) 0.0711(9) Uani 1 1 d . . .
H1 H 0.8126 0.4386 0.3419 0.085 Uiso 1 1 calc R . .
N2 N 0.76140(13) 0.3164(4) 0.5337(4) 0.0729(10) Uani 1 1 d . . .
H2 H 0.7799 0.3565 0.6058 0.087 Uiso 1 1 calc R . .
O1 O 0.83186(12) 0.4836(4) 0.6847(3) 0.0785(9) Uani 1 1 d . . .
O2 O 0.89061(13) 0.4425(5) 0.5589(4) 0.1000(11) Uani 1 1 d . . .
O3 O 0.85408(15) 0.6675(4) 0.5142(4) 0.1027(12) Uani 1 1 d . . .
O5 O 0.65552(15) 0.2882(5) 0.8002(5) 0.1065(13) Uani 1 1 d . . .
O8 O 0.5887(2) 0.4988(9) 0.8164(9) 0.178(3) Uani 1 1 d . . .
O14 O 0.5284(3) 0.0107(14) 0.6092(12) 0.207(4) Uani 1 1 d D . .
O17 O 0.62253(14) 0.0403(5) 0.6818(5) 0.1043(12) Uani 1 1 d . . .
P1 P 0.84442(7) 0.50325(14) 0.5552(2) 0.0707(3) Uani 1 1 d . . .
S1 S 0.74168(7) 0.27163(15) 0.2563(2) 0.0880(4) Uani 1 1 d . . .

loop_
_atom_site_aniso_label
_atom_site_aniso_U_11
_atom_site_aniso_U_22
_atom_site_aniso_U_33
_atom_site_aniso_U_23
_atom_site_aniso_U_13
_atom_site_aniso_U_12
C1 0.080(3) 0.065(3) 0.056(2) 0.0067(18) 0.0228(19) 0.017(2)
C2 0.083(3) 0.067(3) 0.057(2) 0.0063(19) 0.017(2) 0.003(2)
C3 0.089(3) 0.076(3) 0.055(2) -0.0006(19) 0.027(2) -0.013(2)
C4 0.083(3) 0.070(3) 0.074(3) -0.001(2) 0.032(2) -0.013(2)
C6 0.124(5) 0.134(5) 0.118(5) -0.055(4) 0.076(4) -0.067(4)
C7 0.124(6) 0.152(7) 0.139(7) -0.051(5) 0.045(5) -0.009(5)
C10 0.155(11) 0.28(2) 0.240(17) -0.009(14) 0.118(12) 0.024(12)
C9 0.199(13) 0.216(13) 0.33(2) -0.043(13) 0.193(16) -0.007(10)
O11 0.205(9) 0.165(10) 0.195(12) -0.008(8) 0.109(9) 0.005(8)
C13 0.124(8) 0.240(17) 0.232(11) -0.038(14) 0.073(9) -0.005(11)
C12 0.124(8) 0.240(17) 0.232(11) -0.038(14) 0.073(9) -0.005(11)
O11A 0.205(9) 0.165(10) 0.195(12) -0.008(8) 0.109(9) 0.005(8)
C12A 0.124(8) 0.240(17) 0.232(11) -0.038(14) 0.073(9) -0.005(11)
C13A 0.124(8) 0.240(17) 0.232(11) -0.038(14) 0.073(9) -0.005(11)
C15 0.186(10) 0.148(8) 0.262(14) -0.058(9) 0.114(11) -0.102(8)
C16 0.152(6) 0.104(5) 0.164(7) -0.020(5) 0.049(5) -0.058(5)
C18 0.088(3) 0.068(3) 0.088(3) 0.002(2) 0.030(3) -0.012(2)
C19 0.122(4) 0.064(3) 0.101(4) -0.012(3) 0.040(3) -0.011(3)
C20 0.113(4) 0.080(3) 0.098(4) -0.012(3) 0.050(3) -0.002(3)
C21 0.139(4) 0.099(3) 0.153(5) -0.005(3) 0.076(4) 0.000(3)
C22 0.155(8) 0.219(12) 0.203(12) -0.063(9) 0.070(8) 0.036(7)
C23 0.151(7) 0.255(13) 0.116(7) 0.052(7) 0.020(5) 0.073(8)
C24 0.139(4) 0.099(3) 0.153(5) -0.005(3) 0.076(4) 0.000(3)
C25 0.258(14) 0.147(8) 0.188(12) 0.013(7) -0.037(10) 0.020(8)
C26 0.314(17) 0.184(11) 0.208(12) -0.075(10) 0.109(12) -0.076(12)
N1 0.089(2) 0.089(3) 0.0424(16) 0.0071(16) 0.0301(16) 0.0063(19)
N2 0.083(2) 0.092(3) 0.0479(17) -0.0020(17) 0.0261(17) -0.0004(19)
O1 0.089(2) 0.108(3) 0.0448(14) -0.0006(13) 0.0291(14) 0.0014(16)
O2 0.095(2) 0.125(3) 0.091(2) -0.004(2) 0.044(2) 0.000(2)
O3 0.139(3) 0.097(3) 0.087(2) 0.003(2) 0.056(2) -0.016(2)
O5 0.128(3) 0.107(3) 0.112(3) -0.037(2) 0.078(3) -0.050(2)
O8 0.120(4) 0.227(8) 0.194(7) -0.081(5) 0.058(5) -0.026(4)
O14 0.138(5) 0.240(9) 0.234(10) -0.063(8) 0.039(6) -0.029(5)
O17 0.110(3) 0.098(3) 0.108(3) -0.010(2) 0.038(2) -0.038(2)
P1 0.0827(7) 0.0877(7) 0.0513(5) 0.0053(5) 0.0345(5) 0.0095(6)
S1 0.1094(9) 0.0955(9) 0.0576(6) -0.0090(6) 0.0213(6) 0.0025(7)

loop_
_atom_type_symbol
_atom_type_description
_atom_type_scat_dispersion_real
_atom_type_scat_dispersion_imag
_atom_type_scat_source
C C 0.0033 0.0016 'International Tables Vol C Tables 4.2.6.8 and 6.1.1.4'
H H 0.0000 0.0000 'International Tables Vol C Tables 4.2.6.8 and 6.1.1.4'
N N 0.0061 0.0033 'International Tables Vol C Tables 4.2.6.8 and 6.1.1.4'
O O 0.0106 0.0060 'International Tables Vol C Tables 4.2.6.8 and 6.1.1.4'
P P 0.1023 0.0942 'International Tables Vol C Tables 4.2.6.8 and 6.1.1.4'
S S 0.1246 0.1234 'International Tables Vol C Tables 4.2.6.8 and 6.1.1.4'

loop_
_geom_angle_atom_site_label_1
_geom_angle_atom_site_label_2
_geom_angle_atom_site_label_3
_geom_angle
N2 C1 N1 115.3(4)
N2 C1 S1 126.8(4)
N1 C1 S1 117.9(3)
C20 C2 C3 120.1(5)
C20 C2 N2 123.7(4)
C3 C2 N2 116.2(4)
C4 C3 C2 121.0(4)
O5 C4 C3 126.0(4)
O5 C4 C18 115.0(4)
C3 C4 C18 118.9(5)
O5 C6 C7 109.5(5)
O8 C7 C6 115.9(7)
O11 C10 C9 134.1(18)
O11 C10 O11A 54.0(12)
C9 C10 O11A 125.2(17)
C10 C9 O8 118.7(14)
C10 O11 C12 130.0(17)
O14 C13 C12 114.9(16)
O11 C12 C13 103.1(16)
C10 O11A C12A 112(2)
O11A C12A C13A 129(3)
O14 C13A C12A 106.6(19)
O14 C15 C16 112.2(10)
O17 C16 C15 107.9(7)
C19 C18 O17 125.5(5)
C19 C18 C4 119.9(5)
O17 C18 C4 114.6(5)
C18 C19 C20 120.6(5)
C2 C20 C19 119.6(5)
O2 C21 C23 109.4(7)
O2 C21 C22 107.5(8)
C23 C21 C22 113.5(8)
C26 C24 O3 122.1(12)
C26 C24 C25 112.5(10)
O3 C24 C25 106.4(8)
C1 N1 P1 132.1(3)
C1 N2 C2 129.8(4)
C21 O2 P1 121.0(4)
C24 O3 P1 122.0(4)
C4 O5 C6 118.9(4)
C7 O8 C9 114.6(11)
C13A O14 C13 44.4(12)
C13A O14 C15 126(2)
C13 O14 C15 109.9(13)
C18 O17 C16 119.8(6)
O1 P1 O3 117.7(2)
O1 P1 O2 115.6(2)
O3 P1 O2 93.8(3)
O1 P1 N1 110.5(2)
O3 P1 N1 109.2(2)
O2 P1 N1 108.8(2)

loop_
_geom_bond_atom_site_label_1
_geom_bond_atom_site_label_2
_geom_bond_distance
C1 N2 1.310(5)
C1 N1 1.387(6)
C1 S1 1.673(5)
C2 C20 1.361(7)
C2 C3 1.375(7)
C2 N2 1.447(6)
C3 C4 1.372(6)
C4 O5 1.363(6)
C4 C18 1.387(7)
C6 O5 1.421(7)
C6 C7 1.442(10)
C7 O8 1.325(10)
C10 O11 1.249(15)
C10 C9 1.254(17)
C10 O11A 1.309(16)
C9 O8 1.415(12)
O11 C12 1.314(15)
C13 O14 1.317(14)
C13 C12 1.550(2)
O11A C12A 1.311(16)
C12A C13A 1.550(2)
C13A O14 1.312(16)
C15 O14 1.383(15)
C15 C16 1.494(13)
C16 O17 1.390(8)
C18 C19 1.368(8)
C18 O17 1.381(6)
C19 C20 1.383(9)
C21 O2 1.414(8)
C21 C23 1.520(13)
C21 C22 1.536(12)
C24 C26 1.274(13)
C24 O3 1.450(8)
C24 C25 1.531(16)
N1 P1 1.647(4)
O1 P1 1.459(3)
O2 P1 1.549(4)
O3 P1 1.542(4)
